data_7716653
loop_
_publ_author_name
'da Silveira, Cleverton O. C.'
'Oliveira, Willian X. C.'
'da Silva J&#xfa;nior, Eufr&#xe2;nio N'
'Alvarenga, Meiry E.'
'Martins, Felipe T.'
'Gatto, Claudia C.'
'Pinheiro, Carlos B.'
'Pedroso, Emerson F.'
'Silva, J&#xfa;lia P O'
'Marques, Lippy F.'
'Santos, Moliria V.'
'Torres, Francisco R.'
'Euclides, Rividy'
'Freire, Ricardo O.'
'Nunes, Wallace C.'
'de Almeida, Adriele A.'
'Knobel, Marcelo'
'Pereira, Cynthia L. M.'

_publ_section_title
;
 Photoluminescence and magnetic properties of isostructural europium(III),
 gadolinium(III) and terbium(III) oxamate-based coordination polymers.
;
_journal_issue 36
_journal_name_full 'Dalton transactions (Cambridge, England : 2003)'
_journal_page_first 14995
_journal_page_last 15009
_journal_paper_doi 10.1039/d4dt01290a
_journal_volume 53
_journal_year 2024
_chemical_formula_sum 'C28 H32 Gd N3 O12 S2'
_chemical_formula_weight 823.93
_space_group_crystal_system monoclinic
_space_group_IT_number 14
_space_group_name_Hall '-P 2yn'
_space_group_name_H-M_alt 'P 1 21/n 1'
_atom_sites_solution_hydrogens mixed
_audit_creation_method SHELXL-2018/3
_audit_update_record
;
2024-03-19 deposited with the CCDC.	2024-07-17 downloaded from the CCDC.
;
_cell_angle_alpha 90
_cell_angle_beta 107.1110(10)
_cell_angle_gamma 90
_cell_formula_units_Z 4
_cell_length_a 16.6449(2)
_cell_length_b 9.41980(10)
_cell_length_c 21.9157(2)
_cell_measurement_reflns_used 24549
_cell_measurement_temperature 293(2)
_cell_measurement_theta_max 78.5340
_cell_measurement_theta_min 2.9310
_cell_volume 3284.10(6)
_computing_cell_refinement 'CrysAlisPro 1.171.42.49 (Rigaku OD, 2022)'
_computing_data_collection 'CrysAlisPro 1.171.42.49 (Rigaku OD, 2022)'
_computing_data_reduction 'CrysAlisPro 1.171.42.49 (Rigaku OD, 2022)'
_computing_structure_refinement 'SHELXL-2018/3 (Sheldrick, 2018)'
_computing_structure_solution Superflip
_diffrn_ambient_temperature 293(2)
_diffrn_detector_area_resol_mean 10.0000
_diffrn_measured_fraction_theta_full 1.000
_diffrn_measured_fraction_theta_max 1.000
_diffrn_measurement_device_type 'XtaLAB Synergy, Dualflex, HyPix'
_diffrn_measurement_method '\w scans'
_diffrn_radiation_type CuK\a
_diffrn_radiation_wavelength 1.54184
_diffrn_reflns_av_R_equivalents 0.0558
_diffrn_reflns_av_unetI/netI 0.0327
_diffrn_reflns_Laue_measured_fraction_full 1.000
_diffrn_reflns_Laue_measured_fraction_max 1.000
_diffrn_reflns_limit_h_max 20
_diffrn_reflns_limit_h_min -20
_diffrn_reflns_limit_k_max 8
_diffrn_reflns_limit_k_min -11
_diffrn_reflns_limit_l_max 26
_diffrn_reflns_limit_l_min -26
_diffrn_reflns_number 50607
_diffrn_reflns_point_group_measured_fraction_full 1.000
_diffrn_reflns_point_group_measured_fraction_max 1.000
_diffrn_reflns_theta_full 67.684
_diffrn_reflns_theta_max 68.249
_diffrn_reflns_theta_min 2.953
_diffrn_source 'micro-focus sealed X-ray tube'
_exptl_absorpt_coefficient_mu 14.816
_exptl_absorpt_correction_T_max 0.850
_exptl_absorpt_correction_T_min 0.246
_exptl_absorpt_correction_type gaussian
_exptl_absorpt_process_details
;
CrysAlisPro 1.171.42.49 (Rigaku Oxford Diffraction, 2022)
Numerical absorption correction based on gaussian integration over
a multifaceted crystal model
Empirical absorption correction using spherical harmonics,
implemented in SCALE3 ABSPACK scaling algorithm.
;
_exptl_crystal_colour Colorless
_exptl_crystal_density_diffrn 1.666
_exptl_crystal_description Plate
_exptl_crystal_F_000 1652
_exptl_crystal_size_max 0.199
_exptl_crystal_size_mid 0.070
_exptl_crystal_size_min 0.041
_refine_diff_density_max 1.564
_refine_diff_density_min -0.760
_refine_diff_density_rms 0.077
_refine_ls_extinction_method none
_refine_ls_goodness_of_fit_ref 1.035
_refine_ls_hydrogen_treatment mixed
_refine_ls_matrix_type full
_refine_ls_number_parameters 421
_refine_ls_number_reflns 6006
_refine_ls_number_restraints 3
_refine_ls_restrained_S_all 1.035
_refine_ls_R_factor_all 0.0348
_refine_ls_R_factor_gt 0.0325
_refine_ls_shift/su_max 0.001
_refine_ls_shift/su_mean 0.000
_refine_ls_structure_factor_coef Fsqd
_refine_ls_weighting_details 'w=1/[\s^2^(Fo^2^)+(0.0397P)^2^+4.8925P] where P=(Fo^2^+2Fc^2^)/3'
_refine_ls_weighting_scheme calc
_refine_ls_wR_factor_gt 0.0791
_refine_ls_wR_factor_ref 0.0805
_reflns_Friedel_coverage 0.000
_reflns_number_gt 5657
_reflns_number_total 6006
_reflns_threshold_expression 'I > 2\s(I)'
_cod_data_source_file d4dt01290a2.cif
_cod_data_source_block Gdphox
_cod_depositor_comments 'Adding full bibliography for 7716652--7716654.cif.'
_cod_original_sg_symbol_H-M 'P 21/n'
_cod_database_code 7716653
_shelx_shelxl_version_number 2018/3
_shelx_space_group_comment
;
The symmetry employed for this shelxl refinement is uniquely defined
by the following loop, which should always be used as a source of
symmetry information in preference to the above space-group names.
They are only intended as comments.
;

loop_
_space_group_symop_operation_xyz
'x, y, z'
'-x+1/2, y+1/2, -z+1/2'
'-x, -y, -z'
'x-1/2, -y-1/2, z-1/2'

loop_
_atom_site_label
_atom_site_type_symbol
_atom_site_fract_x
_atom_site_fract_y
_atom_site_fract_z
_atom_site_U_iso_or_equiv
_atom_site_adp_type
_atom_site_occupancy
_atom_site_site_symmetry_order
_atom_site_calc_flag
_atom_site_refinement_flags_posn
_atom_site_refinement_flags_adp
_atom_site_refinement_flags_occupancy
_atom_site_disorder_assembly
_atom_site_disorder_group
Gd1 Gd 0.60336(2) 0.72091(2) 0.23966(2) 0.02316(7) Uani 1 1 d . . . . .
S1 S 0.58550(7) 0.34405(10) 0.21091(5) 0.0470(2) Uani 1 1 d . . . . .
S2 S 0.70062(8) 0.52333(12) 0.38251(5) 0.0527(3) Uani 1 1 d . . . . .
O11 O 0.57171(17) 0.4929(3) 0.18614(13) 0.0373(6) Uani 1 1 d . . . . .
O3 O 0.49159(15) 0.8752(3) 0.17248(11) 0.0346(6) Uani 1 1 d . . . . .
O2 O 0.60131(16) 0.7413(2) 0.12803(11) 0.0293(5) Uani 1 1 d . . . . .
O5 O 0.82800(15) 0.4462(2) 0.27626(11) 0.0315(5) Uani 1 1 d . . . . .
O10 O 0.62851(18) 0.5520(3) 0.32331(13) 0.0420(6) Uani 1 1 d . . . . .
O4 O 0.73746(15) 0.6229(2) 0.23647(11) 0.0308(5) Uani 1 1 d . . . . .
O9 O 0.53830(16) 0.8708(3) 0.30720(13) 0.0398(6) Uani 1 1 d . . . . .
O7 O 0.46542(17) 0.6462(3) 0.24081(14) 0.0412(6) Uani 1 1 d . . . . .
N1 N 0.43121(18) 0.9775(3) 0.07581(14) 0.0302(6) Uani 1 1 d . . . . .
H1 H 0.436026 0.987944 0.038056 0.036 Uiso 1 1 calc R U . . .
O6 O 0.70551(15) 0.8240(2) 0.33606(11) 0.0307(5) Uani 1 1 d . . . . .
O8 O 0.3412(2) 0.7142(4) 0.2506(2) 0.0622(9) Uani 1 1 d . . . . .
N2 N 0.4126(2) 0.9433(4) 0.31911(17) 0.0456(8) Uani 1 1 d . . . . .
H2 H 0.359356 0.928059 0.305884 0.055 Uiso 1 1 calc R U . . .
N3 N 0.78676(18) 1.0109(3) 0.38370(13) 0.0278(6) Uani 1 1 d . . . . .
H3 H 0.808218 1.089739 0.376244 0.033 Uiso 1 1 calc R U . . .
O1 O 0.5590(2) 0.8649(4) 0.03735(15) 0.0594(9) Uani 1 1 d . . . . .
O12 O 0.2693(3) 0.4581(5) 0.2083(3) 0.0893(14) Uani 1 1 d D . . . .
C3 C 0.3624(2) 1.0473(4) 0.08942(16) 0.0299(7) Uani 1 1 d . . . . .
C7 C 0.2663(3) 1.2427(5) 0.0689(2) 0.0484(11) Uani 1 1 d . . . . .
H7 H 0.246557 1.326474 0.047233 0.058 Uiso 1 1 calc R U . . .
C17 C 0.7759(2) 0.5105(3) 0.23242(15) 0.0240(6) Uani 1 1 d . . . . .
C2 C 0.4886(2) 0.8976(3) 0.11644(15) 0.0265(7) Uani 1 1 d . . . . .
C19 C 0.8055(2) 0.9668(4) 0.44843(16) 0.0311(7) Uani 1 1 d . . . . .
C24 C 0.8845(3) 0.9945(4) 0.48911(19) 0.0407(9) Uani 1 1 d . . . . .
H24 H 0.924508 1.039639 0.473946 0.049 Uiso 1 1 calc R U . . .
C8 C 0.3341(2) 1.1734(4) 0.05796(19) 0.0373(8) Uani 1 1 d . . . . .
H8 H 0.360512 1.211331 0.029668 0.045 Uiso 1 1 calc R U . . .
C1 C 0.5557(2) 0.8299(4) 0.09010(16) 0.0302(7) Uani 1 1 d . . . . .
C26 C 0.5759(3) 0.2359(4) 0.1429(3) 0.0558(12) Uani 1 1 d . . . . .
H26A H 0.584172 0.138269 0.155755 0.084 Uiso 1 1 calc R U . . .
H26B H 0.520841 0.247515 0.113342 0.084 Uiso 1 1 calc R U . . .
H26C H 0.617478 0.263393 0.122701 0.084 Uiso 1 1 calc R U . . .
C4 C 0.3234(3) 0.9919(5) 0.1317(2) 0.0440(9) Uani 1 1 d . . . . .
H4 H 0.341535 0.906428 0.152453 0.053 Uiso 1 1 calc R U . . .
C9 C 0.4171(3) 0.7272(4) 0.2593(2) 0.0385(9) Uani 1 1 d . . . . .
C27 C 0.6565(5) 0.5456(7) 0.4464(3) 0.0842(19) Uani 1 1 d . . . . .
H27A H 0.698956 0.528937 0.486164 0.126 Uiso 1 1 calc R U . . .
H27B H 0.635461 0.640611 0.445735 0.126 Uiso 1 1 calc R U . . .
H27C H 0.611345 0.479281 0.441748 0.126 Uiso 1 1 calc R U . . .
C18 C 0.7387(2) 0.9401(3) 0.33382(15) 0.0245(7) Uani 1 1 d . . . . .
C10 C 0.4616(2) 0.8562(4) 0.29758(18) 0.0361(8) Uani 1 1 d . . . . .
C23 C 0.9040(3) 0.9549(5) 0.5525(2) 0.0510(11) Uani 1 1 d . . . . .
H23 H 0.957452 0.972949 0.579710 0.061 Uiso 1 1 calc R U . . .
C6 C 0.2283(3) 1.1895(5) 0.1111(2) 0.0546(12) Uani 1 1 d . . . . .
H6 H 0.183068 1.237121 0.118423 0.066 Uiso 1 1 calc R U . . .
C20 C 0.7455(3) 0.9023(5) 0.4716(2) 0.0476(10) Uani 1 1 d . . . . .
H20 H 0.691669 0.885511 0.444692 0.057 Uiso 1 1 calc R U . . .
C25 C 0.4913(5) 0.2931(7) 0.2272(4) 0.099(3) Uani 1 1 d . . . . .
H25A H 0.496781 0.197694 0.243286 0.148 Uiso 1 1 calc R U . . .
H25B H 0.480772 0.356053 0.258386 0.148 Uiso 1 1 calc R U . . .
H25C H 0.445315 0.297886 0.188581 0.148 Uiso 1 1 calc R U . . .
C5 C 0.2572(3) 1.0645(6) 0.1429(2) 0.0568(12) Uani 1 1 d . . . . .
H5 H 0.231713 1.029009 0.172274 0.068 Uiso 1 1 calc R U . . .
C11 C 0.4404(3) 1.0581(5) 0.3616(2) 0.0517(11) Uani 1 1 d . . . . .
C22 C 0.8459(4) 0.8895(5) 0.5756(2) 0.0578(13) Uani 1 1 d . . . . .
H22 H 0.859650 0.863141 0.618371 0.069 Uiso 1 1 calc R U . . .
C21 C 0.7666(4) 0.8630(6) 0.5353(2) 0.0633(14) Uani 1 1 d . . . . .
H21 H 0.726956 0.818260 0.550935 0.076 Uiso 1 1 calc R U . . .
C28 C 0.7082(4) 0.3340(5) 0.3842(2) 0.0658(15) Uani 1 1 d . . . . .
H28A H 0.753025 0.305042 0.420718 0.099 Uiso 1 1 calc R U . . .
H28B H 0.656187 0.294039 0.386691 0.099 Uiso 1 1 calc R U . . .
H28C H 0.719350 0.301263 0.345986 0.099 Uiso 1 1 calc R U . . .
C16 C 0.5114(4) 1.0479(7) 0.4125(3) 0.0825(19) Uani 1 1 d . . . . .
H16 H 0.544188 0.966302 0.417899 0.099 Uiso 1 1 calc R U . . .
C12 C 0.3915(5) 1.1799(7) 0.3542(4) 0.089(2) Uani 1 1 d . . . . .
H12 H 0.343125 1.189976 0.319914 0.107 Uiso 1 1 calc R U . . .
C13 C 0.4172(7) 1.2860(8) 0.3996(6) 0.122(4) Uani 1 1 d . . . . .
H13 H 0.384709 1.367860 0.395226 0.147 Uiso 1 1 calc R U . . .
C14 C 0.4866(7) 1.2761(10) 0.4494(6) 0.127(4) Uani 1 1 d . . . . .
H14 H 0.501741 1.349074 0.479158 0.152 Uiso 1 1 calc R U . . .
C15 C 0.5345(6) 1.1573(10) 0.4556(5) 0.119(3) Uani 1 1 d . . . . .
H15 H 0.583577 1.149870 0.489402 0.143 Uiso 1 1 calc R U . . .
H12A H 0.301(4) 0.549(4) 0.221(5) 0.178 Uiso 1 1 d D U . . .
H12B H 0.309(4) 0.381(6) 0.205(5) 0.178 Uiso 1 1 d D U . . .

loop_
_atom_site_aniso_label
_atom_site_aniso_U_11
_atom_site_aniso_U_22
_atom_site_aniso_U_33
_atom_site_aniso_U_23
_atom_site_aniso_U_13
_atom_site_aniso_U_12
Gd1 0.02543(11) 0.02014(11) 0.02206(11) 0.00099(7) 0.00410(7) -0.00012(7)
S1 0.0524(6) 0.0283(5) 0.0494(6) 0.0018(4) -0.0019(5) -0.0022(4)
S2 0.0624(7) 0.0441(6) 0.0419(6) 0.0089(4) 0.0002(5) 0.0034(5)
O11 0.0463(15) 0.0244(12) 0.0389(14) -0.0042(10) 0.0087(12) -0.0038(11)
O3 0.0331(13) 0.0425(14) 0.0282(13) 0.0078(11) 0.0088(10) 0.0099(11)
O2 0.0342(13) 0.0260(11) 0.0259(12) 0.0018(9) 0.0057(10) 0.0055(10)
O5 0.0371(13) 0.0280(12) 0.0238(12) -0.0011(9) 0.0002(10) 0.0084(10)
O10 0.0498(16) 0.0317(13) 0.0378(15) 0.0115(11) 0.0023(12) -0.0050(12)
O4 0.0332(13) 0.0246(12) 0.0308(13) -0.0026(9) 0.0035(10) 0.0060(10)
O9 0.0323(14) 0.0490(16) 0.0402(15) -0.0071(12) 0.0138(11) -0.0022(11)
O7 0.0390(14) 0.0356(14) 0.0512(16) -0.0011(12) 0.0166(13) -0.0038(11)
N1 0.0332(15) 0.0328(15) 0.0250(14) 0.0053(12) 0.0092(12) 0.0062(12)
O6 0.0353(13) 0.0231(11) 0.0297(12) 0.0019(9) 0.0033(10) -0.0042(10)
O8 0.0379(17) 0.067(2) 0.088(3) -0.0178(18) 0.0276(17) -0.0127(15)
N2 0.0369(18) 0.052(2) 0.053(2) 0.0007(17) 0.0208(16) 0.0057(15)
N3 0.0308(15) 0.0253(14) 0.0233(14) 0.0008(11) 0.0019(12) -0.0055(11)
O1 0.074(2) 0.071(2) 0.0435(17) 0.0286(15) 0.0340(16) 0.0381(18)
O12 0.066(2) 0.089(3) 0.127(4) -0.043(3) 0.049(3) -0.028(2)
C3 0.0285(17) 0.0323(18) 0.0265(17) 0.0001(14) 0.0046(14) 0.0013(14)
C7 0.048(2) 0.037(2) 0.056(3) -0.0030(19) 0.010(2) 0.0134(18)
C17 0.0240(15) 0.0206(15) 0.0257(16) 0.0003(12) 0.0046(13) -0.0020(12)
C2 0.0291(17) 0.0237(16) 0.0242(16) 0.0034(13) 0.0041(13) -0.0014(13)
C19 0.042(2) 0.0235(16) 0.0246(17) -0.0007(13) 0.0043(15) 0.0011(14)
C24 0.042(2) 0.041(2) 0.034(2) -0.0019(16) 0.0042(17) -0.0008(17)
C8 0.039(2) 0.0332(19) 0.039(2) 0.0015(16) 0.0101(17) 0.0045(16)
C1 0.0355(18) 0.0264(17) 0.0270(18) 0.0053(14) 0.0065(14) 0.0037(14)
C26 0.059(3) 0.029(2) 0.070(3) -0.011(2) 0.004(2) -0.0053(19)
C4 0.038(2) 0.052(2) 0.043(2) 0.0118(19) 0.0129(18) 0.0069(18)
C9 0.035(2) 0.044(2) 0.041(2) 0.0063(16) 0.0159(17) -0.0031(16)
C27 0.134(6) 0.064(3) 0.059(3) 0.003(3) 0.035(4) 0.019(4)
C18 0.0242(15) 0.0234(16) 0.0245(16) 0.0002(12) 0.0049(13) 0.0024(12)
C10 0.038(2) 0.040(2) 0.0341(19) 0.0050(16) 0.0153(16) 0.0028(16)
C23 0.058(3) 0.052(3) 0.030(2) -0.0025(18) -0.0063(19) 0.011(2)
C6 0.046(2) 0.063(3) 0.057(3) -0.012(2) 0.019(2) 0.013(2)
C20 0.051(2) 0.057(3) 0.034(2) 0.0007(19) 0.0121(18) -0.015(2)
C25 0.127(6) 0.073(4) 0.123(6) -0.008(4) 0.077(5) -0.049(4)
C5 0.043(2) 0.082(3) 0.051(3) 0.005(2) 0.023(2) 0.006(2)
C11 0.055(3) 0.045(2) 0.067(3) -0.005(2) 0.037(2) 0.002(2)
C22 0.094(4) 0.045(2) 0.027(2) 0.0041(18) 0.007(2) 0.008(2)
C21 0.093(4) 0.059(3) 0.046(3) 0.007(2) 0.034(3) -0.015(3)
C28 0.098(4) 0.050(3) 0.045(3) 0.011(2) 0.014(3) 0.026(3)
C16 0.070(4) 0.088(4) 0.087(4) -0.036(4) 0.018(3) 0.005(3)
C12 0.085(4) 0.056(3) 0.140(6) -0.006(4) 0.055(4) 0.011(3)
C13 0.128(8) 0.057(4) 0.211(12) -0.041(5) 0.095(8) 0.002(4)
C14 0.125(8) 0.104(6) 0.189(11) -0.084(7) 0.104(8) -0.050(6)
C15 0.096(5) 0.138(7) 0.124(7) -0.077(6) 0.036(5) -0.021(5)

loop_
_atom_type_symbol
_atom_type_description
_atom_type_scat_dispersion_real
_atom_type_scat_dispersion_imag
_atom_type_scat_source
C C 0.0181 0.0091 'International Tables Vol C Tables 4.2.6.8 and 6.1.1.4'
H H 0.0000 0.0000 'International Tables Vol C Tables 4.2.6.8 and 6.1.1.4'
N N 0.0311 0.0180 'International Tables Vol C Tables 4.2.6.8 and 6.1.1.4'
O O 0.0492 0.0322 'International Tables Vol C Tables 4.2.6.8 and 6.1.1.4'
Gd Gd -8.8380 11.9157 'International Tables Vol C Tables 4.2.6.8 and 6.1.1.4'
S S 0.3331 0.5567 'International Tables Vol C Tables 4.2.6.8 and 6.1.1.4'

loop_
_geom_angle_atom_site_label_1
_geom_angle_atom_site_label_2
_geom_angle_atom_site_label_3
_geom_angle
_geom_angle_site_symmetry_1
_geom_angle_site_symmetry_3
_geom_angle_publ_flag
O10 Gd1 O7 75.39(10) . . ?
O10 Gd1 O11 75.16(9) . . ?
O7 Gd1 O11 71.02(9) . . ?
O10 Gd1 O4 79.23(9) . . ?
O7 Gd1 O4 140.73(9) . . ?
O11 Gd1 O4 73.83(8) . . ?
O10 Gd1 O2 140.76(9) . . ?
O7 Gd1 O2 107.51(9) . . ?
O11 Gd1 O2 69.47(8) . . ?
O4 Gd1 O2 75.17(8) . . ?
O10 Gd1 O3 141.71(9) . . ?
O7 Gd1 O3 68.03(9) . . ?
O11 Gd1 O3 102.33(9) . . ?
O4 Gd1 O3 137.74(8) . . ?
O2 Gd1 O3 64.65(8) . . ?
O10 Gd1 O5 134.31(8) . 2_655 ?
O7 Gd1 O5 136.93(9) . 2_655 ?
O11 Gd1 O5 136.99(9) . 2_655 ?
O4 Gd1 O5 81.75(8) . 2_655 ?
O2 Gd1 O5 70.35(8) . 2_655 ?
O3 Gd1 O5 73.21(8) . 2_655 ?
O10 Gd1 O6 71.56(8) . . ?
O7 Gd1 O6 121.38(9) . . ?
O11 Gd1 O6 138.79(8) . . ?
O4 Gd1 O6 76.64(8) . . ?
O2 Gd1 O6 128.64(8) . . ?
O3 Gd1 O6 118.85(8) . . ?
O5 Gd1 O6 63.76(7) 2_655 . ?
O10 Gd1 O9 85.98(10) . . ?
O7 Gd1 O9 65.17(9) . . ?
O11 Gd1 O9 135.40(9) . . ?
O4 Gd1 O9 142.02(8) . . ?
O2 Gd1 O9 131.65(8) . . ?
O3 Gd1 O9 68.99(9) . . ?
O5 Gd1 O9 84.16(9) 2_655 . ?
O6 Gd1 O9 65.49(8) . . ?
O11 S1 C26 105.5(2) . . ?
O11 S1 C25 106.0(3) . . ?
C26 S1 C25 98.4(3) . . ?
O10 S2 C27 104.4(3) . . ?
O10 S2 C28 103.3(2) . . ?
C27 S2 C28 98.3(3) . . ?
S1 O11 Gd1 131.67(15) . . ?
C2 O3 Gd1 119.7(2) . . ?
C1 O2 Gd1 122.7(2) . . ?
C17 O5 Gd1 123.5(2) . 2_645 ?
S2 O10 Gd1 134.40(16) . . ?
C17 O4 Gd1 144.4(2) . . ?
C10 O9 Gd1 116.0(2) . . ?
C9 O7 Gd1 121.9(2) . . ?
C2 N1 C3 125.7(3) . . ?
C18 O6 Gd1 121.0(2) . . ?
C10 N2 C11 126.0(4) . . ?
C18 N3 C19 125.2(3) . . ?
C4 C3 C8 120.0(4) . . ?
C4 C3 N1 122.1(3) . . ?
C8 C3 N1 117.9(3) . . ?
C6 C7 C8 120.7(4) . . ?
O5 C17 O4 127.6(3) . . ?
O5 C17 C18 113.4(3) . 2_645 ?
O4 C17 C18 119.0(3) . 2_645 ?
O3 C2 N1 125.0(3) . . ?
O3 C2 C1 118.8(3) . . ?
N1 C2 C1 116.2(3) . . ?
C24 C19 C20 119.9(4) . . ?
C24 C19 N3 118.5(3) . . ?
C20 C19 N3 121.5(3) . . ?
C19 C24 C23 119.7(4) . . ?
C3 C8 C7 119.5(4) . . ?
O1 C1 O2 128.2(3) . . ?
O1 C1 C2 118.9(3) . . ?
O2 C1 C2 112.9(3) . . ?
C5 C4 C3 119.3(4) . . ?
O8 C9 O7 128.0(4) . . ?
O8 C9 C10 118.3(4) . . ?
O7 C9 C10 113.8(3) . . ?
O6 C18 N3 125.5(3) . . ?
O6 C18 C17 117.9(3) . 2_655 ?
N3 C18 C17 116.5(3) . 2_655 ?
O9 C10 N2 125.2(4) . . ?
O9 C10 C9 119.3(3) . . ?
N2 C10 C9 115.5(3) . . ?
C22 C23 C24 120.9(4) . . ?
C7 C6 C5 119.7(4) . . ?
C21 C20 C19 119.3(4) . . ?
C4 C5 C6 120.7(4) . . ?
C16 C11 C12 119.3(6) . . ?
C16 C11 N2 121.3(4) . . ?
C12 C11 N2 119.2(5) . . ?
C23 C22 C21 119.5(4) . . ?
C22 C21 C20 120.6(5) . . ?
C11 C16 C15 120.5(7) . . ?
C13 C12 C11 117.7(8) . . ?
C14 C13 C12 123.0(8) . . ?
C13 C14 C15 118.7(8) . . ?
C14 C15 C16 120.8(9) . . ?

loop_
_geom_bond_atom_site_label_1
_geom_bond_atom_site_label_2
_geom_bond_distance
_geom_bond_site_symmetry_2
_geom_bond_publ_flag
Gd1 O10 2.370(2) . ?
Gd1 O7 2.409(3) . ?
Gd1 O11 2.429(2) . ?
Gd1 O4 2.435(2) . ?
Gd1 O2 2.444(2) . ?
Gd1 O3 2.476(2) . ?
Gd1 O5 2.483(2) 2_655 ?
Gd1 O6 2.487(2) . ?
Gd1 O9 2.510(3) . ?
S1 O11 1.497(3) . ?
S1 C26 1.774(5) . ?
S1 C25 1.773(7) . ?
S2 O10 1.510(3) . ?
S2 C27 1.773(6) . ?
S2 C28 1.787(5) . ?
O3 C2 1.233(4) . ?
O2 C1 1.261(4) . ?
O5 C17 1.245(4) . ?
O4 C17 1.254(4) . ?
O9 C10 1.238(5) . ?
O7 C9 1.260(5) . ?
N1 C2 1.331(4) . ?
N1 C3 1.426(5) . ?
O6 C18 1.233(4) . ?
O8 C9 1.226(5) . ?
N2 C10 1.337(5) . ?
N2 C11 1.414(6) . ?
N3 C18 1.329(4) . ?
N3 C19 1.422(4) . ?
O1 C1 1.219(4) . ?
C3 C4 1.382(5) . ?
C3 C8 1.384(5) . ?
C7 C6 1.360(7) . ?
C7 C8 1.385(6) . ?
C17 C18 1.549(4) 2_645 ?
C2 C1 1.538(5) . ?
C19 C24 1.379(5) . ?
C19 C20 1.387(6) . ?
C24 C23 1.381(6) . ?
C4 C5 1.379(6) . ?
C9 C10 1.537(6) . ?
C23 C22 1.364(7) . ?
C6 C5 1.381(7) . ?
C20 C21 1.385(6) . ?
C11 C16 1.368(8) . ?
C11 C12 1.389(8) . ?
C22 C21 1.378(8) . ?
C16 C15 1.375(9) . ?
C12 C13 1.386(12) . ?
C13 C14 1.340(15) . ?
C14 C15 1.357(14) . ?
